data_7711373
loop_
_publ_author_name
'Krause, Maren'
'Friedel, Joshua'
'Buss, Stefan'
'Bruenkink, Dana'
'Berger, Annemarie'
'Strassert, Cristian Alejandro'
'Doltsinis, Nikos'
'Klein, Axel'

_publ_section_title
;
 Isoelectronic Pt(II) Complexes of Cyclometalating C^N^N Ligands with
 Phenyl/(Benzo)thiophenyl and Pyridyl/(Benzo)thiazolyl Moieties
;
_journal_name_full 'Dalton Transactions'
_journal_paper_doi 10.1039/D2DT02688K
_journal_year 2022
_chemical_formula_moiety 'C40 H36 N2 Pt S'
_chemical_formula_sum 'C40 H36 N2 Pt S'
_chemical_formula_weight 771.86
_space_group_crystal_system monoclinic
_space_group_IT_number 14
_space_group_name_Hall '-P 2ybc'
_space_group_name_H-M_alt 'P 1 21/c 1'
_atom_sites_solution_hydrogens geom
_atom_sites_solution_primary dual
_audit_block_doi 10.5517/ccdc.csd.cc27ynwr
_audit_creation_date 2021-05-12
_audit_creation_method
;
Olex2 1.2
(compiled 2018.05.29 svn.r3508 for OlexSys, GUI svn.r5506)
;
_audit_update_record
;
2021-05-17 deposited with the CCDC.	2022-09-27 downloaded from the CCDC.
;
_cell_angle_alpha 90
_cell_angle_beta 100.192(3)
_cell_angle_gamma 90
_cell_formula_units_Z 4
_cell_length_a 13.1805(4)
_cell_length_b 37.3146(19)
_cell_length_c 6.7184(2)
_cell_measurement_reflns_used 5667
_cell_measurement_temperature 100(2)
_cell_measurement_theta_max 25.6500
_cell_measurement_theta_min 1.7290
_cell_volume 3252.1(2)
_computing_cell_refinement 'CrysAlisPro 1.171.40.84a (Rigaku OD, 2020)'
_computing_data_collection 'CrysAlisPro 1.171.40.84a (Rigaku OD, 2020)'
_computing_data_reduction 'CrysAlisPro 1.171.40.84a (Rigaku OD, 2020)'
_computing_molecular_graphics 'Olex2 (Dolomanov et al., 2009)'
_computing_publication_material 'Olex2 (Dolomanov et al., 2009)'
_computing_structure_refinement 'ShelXL (Sheldrick, 2015)'
_computing_structure_solution 'XT (Sheldrick, 2015)'
_diffrn_ambient_temperature 100(2)
_diffrn_detector 'Hybrid Pixel Array Detector'
_diffrn_detector_area_resol_mean 5.8140
_diffrn_measured_fraction_theta_full 0.973
_diffrn_measured_fraction_theta_max 0.720
_diffrn_measurement_details
;
List of Runs (angles in degrees, time in seconds):

  # Type    Start    End  Width  t~exp~   \w     \q     \k     \f   Frames
#--------------------------------------------------------------------------
  1  \f      0.00 360.00   1.00    5.00  90.00  10.00   0.00    --   360
;
_diffrn_measurement_device 'abstract diffractometer'
_diffrn_measurement_device_type 'esperanto-CrysAlisPro-abstract goniometer imported esperanto images'
_diffrn_measurement_method '\f scans'
_diffrn_orient_matrix_type 'CrysAlisPro convention (1999,Acta A55,543-557)'
_diffrn_orient_matrix_UB_11 0.0106031000
_diffrn_orient_matrix_UB_12 0.0145639000
_diffrn_orient_matrix_UB_13 0.0005834000
_diffrn_orient_matrix_UB_21 -0.0408320000
_diffrn_orient_matrix_UB_22 0.0034549000
_diffrn_orient_matrix_UB_23 -0.0339016000
_diffrn_orient_matrix_UB_31 -0.0095130000
_diffrn_orient_matrix_UB_32 0.0013953000
_diffrn_orient_matrix_UB_33 0.0776731000
_diffrn_radiation_monochromator synchrotron
_diffrn_radiation_probe x-ray
_diffrn_radiation_type AgK\a
_diffrn_radiation_wavelength 0.56076
_diffrn_reflns_av_R_equivalents 0.0994
_diffrn_reflns_av_unetI/netI 0.1144
_diffrn_reflns_Laue_measured_fraction_full 0.973
_diffrn_reflns_Laue_measured_fraction_max 0.720
_diffrn_reflns_limit_h_max 20
_diffrn_reflns_limit_h_min -20
_diffrn_reflns_limit_k_max 53
_diffrn_reflns_limit_k_min -53
_diffrn_reflns_limit_l_max 8
_diffrn_reflns_limit_l_min -8
_diffrn_reflns_number 47026
_diffrn_reflns_point_group_measured_fraction_full 0.973
_diffrn_reflns_point_group_measured_fraction_max 0.720
_diffrn_reflns_theta_full 19.661
_diffrn_reflns_theta_max 27.447
_diffrn_reflns_theta_min 1.508
_diffrn_source synchrotron
_exptl_absorpt_coefficient_mu 2.400
_exptl_absorpt_correction_T_max 1.00000
_exptl_absorpt_correction_T_min 0.48059
_exptl_absorpt_correction_type multi-scan
_exptl_absorpt_process_details
;
CrysAlisPro 1.171.40.84a (Rigaku Oxford Diffraction, 2020)
Empirical absorption correction using spherical harmonics,
implemented in SCALE3 ABSPACK scaling algorithm.
;
_exptl_crystal_colour orange
_exptl_crystal_density_diffrn 1.576
_exptl_crystal_description plate
_exptl_crystal_F_000 1536
_exptl_crystal_size_max 0.15
_exptl_crystal_size_mid 0.1
_exptl_crystal_size_min 0.05
_refine_diff_density_max 4.684
_refine_diff_density_min -5.115
_refine_diff_density_rms 0.280
_refine_ls_extinction_coef 0.0012(3)
_refine_ls_extinction_expression Fc^*^=kFc[1+0.001xFc^2^\l^3^/sin(2\q)]^-1/4^
_refine_ls_extinction_method 'SHELXL-2018/3 (Sheldrick 2018)'
_refine_ls_goodness_of_fit_ref 1.124
_refine_ls_hydrogen_treatment constr
_refine_ls_matrix_type full
_refine_ls_number_parameters 404
_refine_ls_number_reflns 10871
_refine_ls_number_restraints 0
_refine_ls_restrained_S_all 1.124
_refine_ls_R_factor_all 0.1542
_refine_ls_R_factor_gt 0.1016
_refine_ls_shift/su_max 0.000
_refine_ls_shift/su_mean 0.000
_refine_ls_structure_factor_coef Fsqd
_refine_ls_weighting_details 'w=1/[\s^2^(Fo^2^)+101.3431P] where P=(Fo^2^+2Fc^2^)/3'
_refine_ls_weighting_scheme calc
_refine_ls_wR_factor_gt 0.2208
_refine_ls_wR_factor_ref 0.2434
_reflns_Friedel_coverage 0.000
_reflns_number_gt 6373
_reflns_number_total 10871
_reflns_threshold_expression 'I > 2\s(I)'
_cod_data_source_file d2dt02688k3.cif
_cod_data_source_block '[Pt(ph(tbppy)btz)(CCPh)]'
_cod_database_code 7711373
_shelx_shelxl_version_number 2018/3
_chemical_oxdiff_formula PtSN2C40H36
_shelx_space_group_comment
;
The symmetry employed for this shelxl refinement is uniquely defined
by the following loop, which should always be used as a source of
symmetry information in preference to the above space-group names.
They are only intended as comments.
;
_reflns_odcompleteness_completeness 96.51
_reflns_odcompleteness_iscentric 1
_reflns_odcompleteness_theta 20.52
_olex2_refinement_description
;
1. Fixed Uiso
 At 1.2 times of:
  All C(H) groups
 At 1.5 times of:
  All C(H,H,H) groups
2.a Aromatic/amide H refined with riding coordinates:
 C24(H24), C18(H18), C8(H8), C5(H5), C10(H10), C38(H38), C2(H2), C20(H20),
 C17(H17), C36(H36), C39(H39), C22(H22), C37(H37), C3(H3), C4(H4), C40(H40),
 C15(H15), C16(H16)
2.b Idealised Me refined as rotating group:
 C27(H27A,H27B,H27C), C32(H32A,H32B,H32C), C30(H30A,H30B,H30C), C28(H28A,H28B,
 H28C), C31(H31A,H31B,H31C), C26(H26A,H26B,H26C)
;
_ins_header
;
TITL k203_avarageBG_finalize in P2(1)/c 
REM P2(1)/c (#14 in standard setting)
CELL 0.56076  13.180467  37.314571   6.718448  90.0000 100.1918  90.0000
ZERR    4.00   0.000427   0.001861   0.000218   0.0000   0.0030   0.0000
LATT  1
SYMM -x, y+1/2,-z+1/2 
SFAC C H N S Pt
UNIT 160.00 144.00 8.00 4.00 4.00
TREF
HKLF 4
END
;
_olex2_submission_special_instructions 'No special instructions were received'
_oxdiff_exptl_absorpt_empirical_details
;
Empirical correction (ABSPACK) includes:
- Absorption correction using spherical harmonics
- Frame scaling
- Detector area scaling
;
_oxdiff_exptl_absorpt_empirical_full_max 1.472
_oxdiff_exptl_absorpt_empirical_full_min 0.619

loop_
_space_group_symop_operation_xyz
'x, y, z'
'-x, y+1/2, -z+1/2'
'-x, -y, -z'
'x, -y-1/2, z-1/2'

loop_
_atom_site_label
_atom_site_type_symbol
_atom_site_fract_x
_atom_site_fract_y
_atom_site_fract_z
_atom_site_U_iso_or_equiv
_atom_site_adp_type
_atom_site_occupancy
_atom_site_site_symmetry_order
_atom_site_calc_flag
_atom_site_refinement_flags_posn
_atom_site_refinement_flags_adp
_atom_site_refinement_flags_occupancy
_atom_site_disorder_assembly
_atom_site_disorder_group
Pt1 Pt 0.42604(3) 0.77602(2) 0.30177(7) 0.03068(15) Uani 1 1 d . . . . .
N1 N 0.3504(6) 0.7292(3) 0.2850(16) 0.032(2) Uani 1 1 d . . . . .
C6 C 0.2070(9) 0.7671(3) 0.2567(18) 0.030(2) Uani 1 1 d . . . . .
C7 C 0.2477(9) 0.7304(3) 0.2650(19) 0.030(2) Uani 1 1 d . . . . .
N2 N 0.5479(7) 0.7379(3) 0.3255(15) 0.031(2) Uani 1 1 d . . . . .
C33 C 0.4901(9) 0.8241(4) 0.319(2) 0.034(3) Uani 1 1 d . . . . .
C24 C 0.0881(9) 0.6273(4) 0.184(2) 0.038(3) Uani 1 1 d . . . . .
H24 H 0.058870 0.645510 0.098085 0.045 Uiso 1 1 calc R . . . .
C18 C 0.7155(9) 0.7695(4) 0.3464(18) 0.035(3) Uani 1 1 d . . . . .
H18 H 0.685877 0.792141 0.336797 0.042 Uiso 1 1 calc R . . . .
C1 C 0.2826(9) 0.7949(4) 0.276(2) 0.034(3) Uani 1 1 d . . . . .
C11 C 0.4059(8) 0.6987(4) 0.3018(16) 0.030(2) Uani 1 1 d . . . . .
C12 C 0.5156(9) 0.7046(4) 0.3217(18) 0.030(2) Uani 1 1 d . . . . .
C34 C 0.5187(10) 0.8545(4) 0.327(2) 0.040(3) Uani 1 1 d . . . . .
C9 C 0.2455(9) 0.6654(4) 0.2782(18) 0.033(3) Uani 1 1 d . . . . .
C8 C 0.1941(8) 0.6982(3) 0.2603(19) 0.031(2) Uani 1 1 d . . . . .
H8 H 0.122629 0.698567 0.244844 0.037 Uiso 1 1 calc R . . . .
C13 C 0.6552(9) 0.7383(4) 0.3431(19) 0.035(3) Uani 1 1 d . . . . .
C5 C 0.1029(9) 0.7748(4) 0.2269(18) 0.034(2) Uani 1 1 d . . . . .
H5 H 0.054376 0.756468 0.213109 0.041 Uiso 1 1 calc R . . . .
C10 C 0.3532(9) 0.6660(4) 0.2944(18) 0.032(2) Uani 1 1 d . . . . .
H10 H 0.389700 0.644577 0.300209 0.039 Uiso 1 1 calc R . . . .
C19 C 0.1883(9) 0.6314(4) 0.2899(19) 0.035(3) Uani 1 1 d . . . . .
C38 C 0.6029(13) 0.9642(4) 0.386(3) 0.058(4) Uani 1 1 d . . . . .
H38 H 0.621237 0.988216 0.399905 0.069 Uiso 1 1 calc R . . . .
C2 C 0.2469(9) 0.8298(4) 0.270(2) 0.034(3) Uani 1 1 d . . . . .
H2 H 0.294653 0.848358 0.285364 0.041 Uiso 1 1 calc R . . . .
C27 C 0.2409(15) 0.5605(5) 0.809(3) 0.070(5) Uani 1 1 d . . . . .
H27A H 0.289962 0.579774 0.823141 0.104 Uiso 1 1 calc GR . . . .
H27B H 0.264050 0.542334 0.907440 0.104 Uiso 1 1 calc GR . . . .
H27C H 0.175219 0.569513 0.829267 0.104 Uiso 1 1 calc GR . . . .
C20 C 0.2321(9) 0.6043(4) 0.415(2) 0.037(3) Uani 1 1 d . . . . .
H20 H 0.299431 0.606992 0.483414 0.045 Uiso 1 1 calc R . . . .
C21 C 0.1786(11) 0.5730(4) 0.442(2) 0.044(3) Uani 1 1 d . . . . .
C17 C 0.8203(10) 0.7649(4) 0.364(2) 0.039(3) Uani 1 1 d . . . . .
H17 H 0.862298 0.785070 0.370532 0.047 Uiso 1 1 calc R . . . .
C36 C 0.5959(9) 0.9088(4) 0.203(2) 0.042(3) Uani 1 1 d . . . . .
H36 H 0.610191 0.895843 0.092601 0.051 Uiso 1 1 calc R . . . .
C35 C 0.5485(10) 0.8917(4) 0.345(2) 0.040(3) Uani 1 1 d . . . . .
C25 C 0.2300(12) 0.5442(4) 0.592(3) 0.054(4) Uani 1 1 d . . . . .
C39 C 0.5563(12) 0.9478(4) 0.531(3) 0.052(4) Uani 1 1 d . . . . .
H39 H 0.542280 0.960983 0.640942 0.062 Uiso 1 1 calc R . . . .
C22 C 0.0781(11) 0.5700(4) 0.338(2) 0.045(3) Uani 1 1 d . . . . .
H22 H 0.040499 0.549575 0.356505 0.054 Uiso 1 1 calc R . . . .
C37 C 0.6226(12) 0.9451(4) 0.220(3) 0.053(4) Uani 1 1 d . . . . .
H37 H 0.653163 0.956205 0.121958 0.064 Uiso 1 1 calc R . . . .
C32 C -0.1154(12) 0.6229(5) -0.051(3) 0.061(5) Uani 1 1 d . . . . .
H32A H -0.072379 0.624363 -0.152414 0.092 Uiso 1 1 calc GR . . . .
H32B H -0.110269 0.644760 0.024857 0.092 Uiso 1 1 calc GR . . . .
H32C H -0.185630 0.619164 -0.115600 0.092 Uiso 1 1 calc GR . . . .
C29 C -0.0799(10) 0.5914(4) 0.091(3) 0.050(4) Uani 1 1 d . . . . .
C3 C 0.1429(10) 0.8382(4) 0.241(2) 0.037(3) Uani 1 1 d . . . . .
H3 H 0.121204 0.861934 0.238023 0.045 Uiso 1 1 calc R . . . .
C30 C -0.0849(12) 0.5571(5) -0.037(3) 0.065(5) Uani 1 1 d . . . . .
H30A H -0.154437 0.553309 -0.105612 0.097 Uiso 1 1 calc GR . . . .
H30B H -0.063165 0.536952 0.049099 0.097 Uiso 1 1 calc GR . . . .
H30C H -0.040354 0.559519 -0.134810 0.097 Uiso 1 1 calc GR . . . .
C28 C 0.3348(12) 0.5347(4) 0.549(3) 0.064(5) Uani 1 1 d . . . . .
H28A H 0.378037 0.555586 0.566213 0.096 Uiso 1 1 calc GR . . . .
H28B H 0.328486 0.526127 0.412915 0.096 Uiso 1 1 calc GR . . . .
H28C H 0.364770 0.516376 0.641396 0.096 Uiso 1 1 calc GR . . . .
C4 C 0.0720(10) 0.8104(4) 0.218(2) 0.038(3) Uani 1 1 d . . . . .
H4 H 0.001943 0.815728 0.195325 0.046 Uiso 1 1 calc R . . . .
C31 C -0.1528(12) 0.5885(4) 0.246(3) 0.058(4) Uani 1 1 d . . . . .
H31A H -0.152755 0.610804 0.317130 0.086 Uiso 1 1 calc GR . . . .
H31B H -0.129888 0.569636 0.339726 0.086 Uiso 1 1 calc GR . . . .
H31C H -0.221360 0.583409 0.176063 0.086 Uiso 1 1 calc GR . . . .
C26 C 0.1643(16) 0.5105(5) 0.586(4) 0.088(8) Uani 1 1 d . . . . .
H26A H 0.198474 0.493420 0.682224 0.132 Uiso 1 1 calc GR . . . .
H26B H 0.154364 0.500258 0.453017 0.132 Uiso 1 1 calc GR . . . .
H26C H 0.098537 0.516509 0.619864 0.132 Uiso 1 1 calc GR . . . .
C23 C 0.0307(10) 0.5968(4) 0.204(3) 0.044(3) Uani 1 1 d . . . . .
C40 C 0.5307(11) 0.9119(4) 0.514(3) 0.050(4) Uani 1 1 d . . . . .
H40 H 0.501354 0.900921 0.613934 0.059 Uiso 1 1 calc R . . . .
S1 S 0.6068(2) 0.67173(10) 0.3379(5) 0.0361(7) Uani 1 1 d . . . . .
C15 C 0.8073(9) 0.7004(4) 0.3655(18) 0.034(3) Uani 1 1 d . . . . .
H15 H 0.837617 0.677801 0.370300 0.041 Uiso 1 1 calc R . . . .
C14 C 0.6997(10) 0.7044(3) 0.350(2) 0.035(3) Uani 1 1 d . . . . .
C16 C 0.8653(9) 0.7310(4) 0.373(2) 0.038(3) Uani 1 1 d . . . . .
H16 H 0.936505 0.729147 0.385228 0.046 Uiso 1 1 calc R . . . .

loop_
_atom_site_aniso_label
_atom_site_aniso_U_11
_atom_site_aniso_U_22
_atom_site_aniso_U_33
_atom_site_aniso_U_23
_atom_site_aniso_U_13
_atom_site_aniso_U_12
Pt1 0.01982(19) 0.0367(3) 0.0327(2) 0.0001(2) -0.00304(13) -0.0046(2)
N1 0.007(4) 0.048(7) 0.039(5) 0.007(4) -0.005(3) -0.002(4)
C6 0.019(5) 0.037(7) 0.033(6) 0.000(4) 0.002(4) -0.001(4)
C7 0.024(5) 0.027(6) 0.036(6) -0.003(4) -0.007(4) -0.005(4)
N2 0.015(4) 0.046(6) 0.030(5) 0.001(4) -0.001(3) -0.002(4)
C33 0.015(5) 0.040(7) 0.044(7) -0.003(5) -0.005(4) -0.001(5)
C24 0.024(6) 0.034(7) 0.053(8) 0.000(6) 0.002(5) -0.006(5)
C18 0.027(6) 0.047(8) 0.030(6) 0.001(5) 0.005(4) -0.010(5)
C1 0.018(5) 0.045(8) 0.038(7) -0.003(5) -0.001(4) 0.003(5)
C11 0.020(5) 0.051(8) 0.017(5) -0.003(4) -0.002(4) -0.002(4)
C12 0.021(5) 0.041(7) 0.028(6) -0.002(4) 0.000(4) -0.005(4)
C34 0.031(7) 0.052(9) 0.038(7) 0.004(6) 0.007(5) 0.004(6)
C9 0.024(5) 0.042(7) 0.030(6) -0.002(5) -0.002(4) -0.002(5)
C8 0.012(5) 0.043(7) 0.039(7) 0.002(5) 0.005(4) -0.002(4)
C13 0.020(5) 0.049(8) 0.030(6) 0.002(5) -0.005(4) -0.004(5)
C5 0.027(5) 0.043(7) 0.032(6) -0.004(5) 0.004(4) -0.006(5)
C10 0.020(5) 0.041(7) 0.034(6) 0.000(5) -0.001(4) -0.004(5)
C19 0.022(5) 0.047(8) 0.035(6) -0.003(5) 0.004(4) -0.010(5)
C38 0.043(9) 0.037(8) 0.085(13) -0.001(8) -0.009(8) 0.001(7)
C2 0.028(6) 0.029(6) 0.043(7) -0.003(5) -0.001(5) 0.001(5)
C27 0.057(11) 0.060(12) 0.085(14) 0.025(10) -0.005(10) 0.003(9)
C20 0.019(5) 0.038(7) 0.049(8) 0.001(5) -0.009(5) -0.007(5)
C21 0.033(7) 0.040(8) 0.059(9) -0.004(6) 0.008(6) -0.005(6)
C17 0.034(7) 0.049(8) 0.031(6) -0.001(5) -0.002(5) -0.009(6)
C36 0.017(6) 0.053(9) 0.052(8) 0.001(6) -0.007(5) -0.008(5)
C35 0.027(6) 0.038(7) 0.048(8) 0.002(6) -0.006(5) -0.003(5)
C25 0.035(7) 0.037(8) 0.083(12) 0.010(8) -0.007(7) -0.007(6)
C39 0.038(8) 0.044(9) 0.067(10) -0.013(7) -0.007(7) 0.001(6)
C22 0.033(7) 0.035(7) 0.065(10) 0.002(6) 0.002(6) -0.008(6)
C37 0.040(8) 0.042(9) 0.075(11) 0.008(8) 0.000(7) -0.012(6)
C32 0.035(8) 0.066(11) 0.073(11) 0.011(9) -0.020(7) -0.014(7)
C29 0.020(6) 0.058(10) 0.066(10) 0.001(7) -0.012(6) -0.010(6)
C3 0.032(6) 0.044(8) 0.034(7) 0.000(5) 0.001(5) 0.001(5)
C30 0.035(8) 0.074(13) 0.080(13) -0.019(10) -0.005(8) -0.012(8)
C28 0.037(8) 0.037(9) 0.112(16) 0.011(9) -0.002(9) 0.010(6)
C4 0.024(5) 0.052(8) 0.037(7) 0.002(6) 0.004(5) -0.003(6)
C31 0.030(7) 0.048(9) 0.094(13) 0.013(9) 0.007(8) 0.001(6)
C26 0.066(13) 0.044(11) 0.14(2) 0.030(12) -0.013(13) -0.015(9)
C23 0.024(6) 0.038(8) 0.069(10) 0.000(6) 0.003(6) -0.005(5)
C40 0.035(7) 0.051(9) 0.058(9) -0.005(7) -0.003(6) -0.003(6)
S1 0.0225(14) 0.0406(18) 0.0423(17) 0.0011(13) -0.0017(12) -0.0016(12)
C15 0.019(5) 0.048(8) 0.032(6) 0.000(5) -0.002(4) -0.001(5)
C14 0.026(6) 0.034(7) 0.039(7) -0.001(5) -0.007(5) 0.002(5)
C16 0.020(5) 0.058(9) 0.035(7) -0.006(5) 0.002(4) -0.007(5)

loop_
_atom_type_symbol
_atom_type_description
_atom_type_scat_dispersion_real
_atom_type_scat_dispersion_imag
_atom_type_scat_source
C C 0.0015 0.0009 'International Tables Vol C Tables 4.2.6.8 and 6.1.1.4'
H H 0.0000 0.0000 'International Tables Vol C Tables 4.2.6.8 and 6.1.1.4'
N N 0.0030 0.0019 'International Tables Vol C Tables 4.2.6.8 and 6.1.1.4'
S S 0.0826 0.0763 'International Tables Vol C Tables 4.2.6.8 and 6.1.1.4'
Pt Pt -0.6812 5.7081 'International Tables Vol C Tables 4.2.6.8 and 6.1.1.4'

loop_
_geom_angle_atom_site_label_1
_geom_angle_atom_site_label_2
_geom_angle_atom_site_label_3
_geom_angle
_geom_angle_site_symmetry_1
_geom_angle_site_symmetry_3
_geom_angle_publ_flag
N1 Pt1 N2 77.5(4) . . ?
C33 Pt1 N1 175.5(4) . . ?
C33 Pt1 N2 107.1(4) . . ?
C33 Pt1 C1 94.2(5) . . ?
C1 Pt1 N1 81.3(5) . . ?
C1 Pt1 N2 158.8(5) . . ?
C7 N1 Pt1 117.5(8) . . ?
C7 N1 C11 124.1(11) . . ?
C11 N1 Pt1 118.4(7) . . ?
C1 C6 C7 115.5(10) . . ?
C5 C6 C7 123.1(11) . . ?
C5 C6 C1 121.3(12) . . ?
N1 C7 C6 113.0(10) . . ?
N1 C7 C8 118.3(11) . . ?
C8 C7 C6 128.6(11) . . ?
C12 N2 Pt1 113.2(8) . . ?
C12 N2 C13 109.4(11) . . ?
C13 N2 Pt1 137.4(9) . . ?
C34 C33 Pt1 173.2(11) . . ?
C19 C24 H24 119.2 . . ?
C23 C24 H24 119.2 . . ?
C23 C24 C19 121.5(13) . . ?
C13 C18 H18 121.4 . . ?
C17 C18 H18 121.4 . . ?
C17 C18 C13 117.2(13) . . ?
C6 C1 Pt1 112.7(9) . . ?
C2 C1 Pt1 130.3(10) . . ?
C2 C1 C6 117.0(11) . . ?
N1 C11 C12 113.4(11) . . ?
N1 C11 C10 118.4(10) . . ?
C10 C11 C12 128.2(12) . . ?
N2 C12 C11 117.5(11) . . ?
N2 C12 S1 117.2(8) . . ?
C11 C12 S1 125.3(10) . . ?
C33 C34 C35 176.3(15) . . ?
C8 C9 C10 117.5(12) . . ?
C8 C9 C19 120.8(11) . . ?
C10 C9 C19 121.6(12) . . ?
C7 C8 C9 121.3(11) . . ?
C7 C8 H8 119.3 . . ?
C9 C8 H8 119.3 . . ?
N2 C13 C18 124.9(12) . . ?
C14 C13 N2 113.9(11) . . ?
C14 C13 C18 121.1(12) . . ?
C6 C5 H5 120.6 . . ?
C6 C5 C4 118.9(12) . . ?
C4 C5 H5 120.6 . . ?
C11 C10 C9 120.3(12) . . ?
C11 C10 H10 119.8 . . ?
C9 C10 H10 119.8 . . ?
C24 C19 C9 120.7(12) . . ?
C20 C19 C24 119.3(12) . . ?
C20 C19 C9 119.9(11) . . ?
C39 C38 H38 119.6 . . ?
C39 C38 C37 120.7(15) . . ?
C37 C38 H38 119.6 . . ?
C1 C2 H2 118.6 . . ?
C1 C2 C3 122.7(12) . . ?
C3 C2 H2 118.6 . . ?
H27A C27 H27B 109.5 . . ?
H27A C27 H27C 109.5 . . ?
H27B C27 H27C 109.5 . . ?
C25 C27 H27A 109.5 . . ?
C25 C27 H27B 109.5 . . ?
C25 C27 H27C 109.5 . . ?
C19 C20 H20 119.0 . . ?
C19 C20 C21 122.0(12) . . ?
C21 C20 H20 119.0 . . ?
C20 C21 C25 119.7(12) . . ?
C22 C21 C20 117.4(14) . . ?
C22 C21 C25 122.8(13) . . ?
C18 C17 H17 119.1 . . ?
C18 C17 C16 121.9(13) . . ?
C16 C17 H17 119.1 . . ?
C35 C36 H36 119.2 . . ?
C35 C36 C37 121.6(15) . . ?
C37 C36 H36 119.2 . . ?
C36 C35 C34 122.2(14) . . ?
C36 C35 C40 117.8(14) . . ?
C40 C35 C34 120.0(13) . . ?
C21 C25 C27 107.0(13) . . ?
C28 C25 C27 109.5(14) . . ?
C28 C25 C21 110.7(15) . . ?
C28 C25 C26 109.8(15) . . ?
C26 C25 C27 107.6(17) . . ?
C26 C25 C21 112.1(13) . . ?
C38 C39 H39 120.1 . . ?
C40 C39 C38 119.9(16) . . ?
C40 C39 H39 120.1 . . ?
C21 C22 H22 118.7 . . ?
C21 C22 C23 122.6(13) . . ?
C23 C22 H22 118.7 . . ?
C38 C37 C36 119.1(16) . . ?
C38 C37 H37 120.5 . . ?
C36 C37 H37 120.5 . . ?
H32A C32 H32B 109.5 . . ?
H32A C32 H32C 109.5 . . ?
H32B C32 H32C 109.5 . . ?
C29 C32 H32A 109.5 . . ?
C29 C32 H32B 109.5 . . ?
C29 C32 H32C 109.5 . . ?
C32 C29 C30 107.9(15) . . ?
C31 C29 C32 108.4(14) . . ?
C31 C29 C30 110.5(14) . . ?
C23 C29 C32 111.5(12) . . ?
C23 C29 C30 109.3(13) . . ?
C23 C29 C31 109.2(14) . . ?
C2 C3 H3 120.8 . . ?
C2 C3 C4 118.4(13) . . ?
C4 C3 H3 120.8 . . ?
C29 C30 H30A 109.5 . . ?
C29 C30 H30B 109.5 . . ?
C29 C30 H30C 109.5 . . ?
H30A C30 H30B 109.5 . . ?
H30A C30 H30C 109.5 . . ?
H30B C30 H30C 109.5 . . ?
C25 C28 H28A 109.5 . . ?
C25 C28 H28B 109.5 . . ?
C25 C28 H28C 109.5 . . ?
H28A C28 H28B 109.5 . . ?
H28A C28 H28C 109.5 . . ?
H28B C28 H28C 109.5 . . ?
C5 C4 H4 119.2 . . ?
C3 C4 C5 121.6(13) . . ?
C3 C4 H4 119.2 . . ?
C29 C31 H31A 109.5 . . ?
C29 C31 H31B 109.5 . . ?
C29 C31 H31C 109.5 . . ?
H31A C31 H31B 109.5 . . ?
H31A C31 H31C 109.5 . . ?
H31B C31 H31C 109.5 . . ?
C25 C26 H26A 109.5 . . ?
C25 C26 H26B 109.5 . . ?
C25 C26 H26C 109.5 . . ?
H26A C26 H26B 109.5 . . ?
H26A C26 H26C 109.5 . . ?
H26B C26 H26C 109.5 . . ?
C24 C23 C22 117.1(13) . . ?
C24 C23 C29 123.1(14) . . ?
C22 C23 C29 119.8(13) . . ?
C35 C40 H40 119.5 . . ?
C39 C40 C35 121.0(16) . . ?
C39 C40 H40 119.5 . . ?
C12 S1 C14 88.9(6) . . ?
C14 C15 H15 121.3 . . ?
C16 C15 H15 121.3 . . ?
C16 C15 C14 117.4(13) . . ?
C13 C14 S1 110.6(9) . . ?
C13 C14 C15 120.7(12) . . ?
C15 C14 S1 128.7(10) . . ?
C17 C16 H16 119.2 . . ?
C15 C16 C17 121.6(12) . . ?
C15 C16 H16 119.2 . . ?

loop_
_geom_bond_atom_site_label_1
_geom_bond_atom_site_label_2
_geom_bond_distance
_geom_bond_site_symmetry_2
_geom_bond_publ_flag
Pt1 N1 2.005(10) . ?
Pt1 N2 2.130(10) . ?
Pt1 C33 1.978(13) . ?
Pt1 C1 1.996(12) . ?
N1 C7 1.337(14) . ?
N1 C11 1.347(16) . ?
C6 C7 1.469(17) . ?
C6 C1 1.429(17) . ?
C6 C5 1.382(16) . ?
C7 C8 1.391(16) . ?
N2 C12 1.312(16) . ?
N2 C13 1.399(15) . ?
C33 C34 1.192(19) . ?
C24 H24 0.9300 . ?
C24 C19 1.394(17) . ?
C24 C23 1.388(18) . ?
C18 H18 0.9300 . ?
C18 C13 1.405(18) . ?
C18 C17 1.375(18) . ?
C1 C2 1.381(18) . ?
C11 C12 1.445(15) . ?
C11 C10 1.399(17) . ?
C12 S1 1.707(13) . ?
C34 C35 1.44(2) . ?
C9 C8 1.393(18) . ?
C9 C10 1.405(16) . ?
C9 C19 1.485(18) . ?
C8 H8 0.9300 . ?
C13 C14 1.393(18) . ?
C5 H5 0.9300 . ?
C5 C4 1.387(19) . ?
C10 H10 0.9300 . ?
C19 C20 1.373(18) . ?
C38 H38 0.9300 . ?
C38 C39 1.38(3) . ?
C38 C37 1.39(3) . ?
C2 H2 0.9300 . ?
C2 C3 1.386(17) . ?
C27 H27A 0.9600 . ?
C27 H27B 0.9600 . ?
C27 H27C 0.9600 . ?
C27 C25 1.56(3) . ?
C20 H20 0.9300 . ?
C20 C21 1.393(19) . ?
C21 C25 1.54(2) . ?
C21 C22 1.391(19) . ?
C17 H17 0.9300 . ?
C17 C16 1.39(2) . ?
C36 H36 0.9300 . ?
C36 C35 1.39(2) . ?
C36 C37 1.40(2) . ?
C35 C40 1.41(2) . ?
C25 C28 1.50(2) . ?
C25 C26 1.52(2) . ?
C39 H39 0.9300 . ?
C39 C40 1.38(2) . ?
C22 H22 0.9300 . ?
C22 C23 1.41(2) . ?
C37 H37 0.9300 . ?
C32 H32A 0.9600 . ?
C32 H32B 0.9600 . ?
C32 H32C 0.9600 . ?
C32 C29 1.54(2) . ?
C29 C30 1.54(2) . ?
C29 C31 1.54(2) . ?
C29 C23 1.533(18) . ?
C3 H3 0.9300 . ?
C3 C4 1.387(18) . ?
C30 H30A 0.9600 . ?
C30 H30B 0.9600 . ?
C30 H30C 0.9600 . ?
C28 H28A 0.9600 . ?
C28 H28B 0.9600 . ?
C28 H28C 0.9600 . ?
C4 H4 0.9300 . ?
C31 H31A 0.9600 . ?
C31 H31B 0.9600 . ?
C31 H31C 0.9600 . ?
C26 H26A 0.9600 . ?
C26 H26B 0.9600 . ?
C26 H26C 0.9600 . ?
C40 H40 0.9300 . ?
S1 C14 1.720(14) . ?
C15 H15 0.9300 . ?
C15 C14 1.412(17) . ?
C15 C16 1.373(18) . ?
C16 H16 0.9300 . ?
